data_4029792
loop_
_publ_author_name
'Raatikainen, Kari'
'Cametti, Massimo'
'Rissanen, Kari'

_publ_section_title
;
 The subtle balance of weak supramolecular interactions: The hierarchy of
 halogen and hydrogen bonds in haloanilinium and halopyridinium salts.
;
_journal_name_full 'Beilstein journal of organic chemistry'
_journal_page_first 4
_journal_paper_doi 10.3762/bjoc.6.4
_journal_volume 6
_journal_year 2010
_chemical_compound_source 'synthesis as described'
_chemical_formula_moiety 'C6 H7 Cl N, H2 O4 P'
_chemical_formula_sum 'C6 H9 Cl N O4 P'
_chemical_formula_weight 225.56
_chemical_name_systematic
;
 ?
;
_space_group_IT_number 61
_symmetry_cell_setting orthorhombic
_symmetry_Int_Tables_number 61
_symmetry_space_group_name_Hall '-P 2bc 2ac'
_symmetry_space_group_name_H-M 'P c a b'
_atom_sites_solution_hydrogens geom
_atom_sites_solution_primary direct
_atom_sites_solution_secondary difmap
_audit_creation_date 2009-09-17T11:59:24-00:00
_audit_creation_method 'WinGX routine CIF_UPDATE'
_cell_angle_alpha 90
_cell_angle_beta 90
_cell_angle_gamma 90
_cell_formula_units_Z 8
_cell_length_a 7.8654(2)
_cell_length_b 9.6441(3)
_cell_length_c 25.0515(4)
_cell_measurement_reflns_used 2640
_cell_measurement_temperature 123(2)
_cell_measurement_theta_max 28.283
_cell_measurement_theta_min 0.407
_cell_measurement_wavelength 0.71073
_cell_volume 1900.27(8)
_computing_cell_refinement 'HKL Scalepack (Otwinowski & Minor 1997)'
_computing_data_collection 'Collect (Bruker AXS BV, 1997-2004)'
_computing_data_reduction 'HKL Denzo and Scalepack (Otwinowski & Minor 1997)'
_computing_molecular_graphics 'Ortep-3 for Windows (Farrugia, 1997)'
_computing_publication_material 'WinGX publication routines (Farrugia, 1999)'
_computing_structure_refinement 'SHELXL-97 (Sheldrick, 2008)'
_diffrn_ambient_temperature 123(2)
_diffrn_detector 'CCD plate'
_diffrn_detector_area_resol_mean 9
_diffrn_measured_fraction_theta_full 0.99
_diffrn_measured_fraction_theta_max 0.99
_diffrn_measurement_device '95mm CCD camera on \k-goniostat'
_diffrn_measurement_device_type KappaCCD
_diffrn_measurement_method 'CCD rotation images, thick slices'
_diffrn_orient_matrix_type 'by Bruker AXS Collect from scalepack cell'
_diffrn_orient_matrix_UB_11 0.126699
_diffrn_orient_matrix_UB_12 0.42609E-2
_diffrn_orient_matrix_UB_13 0.28838E-2
_diffrn_orient_matrix_UB_21 0.21362E-2
_diffrn_orient_matrix_UB_22 0.779406E-1
_diffrn_orient_matrix_UB_23 -0.263189E-1
_diffrn_orient_matrix_UB_31 -0.103487E-1
_diffrn_orient_matrix_UB_32 0.682554E-1
_diffrn_orient_matrix_UB_33 0.298735E-1
_diffrn_radiation_monochromator graphite
_diffrn_radiation_probe x-ray
_diffrn_radiation_type MoK\a
_diffrn_radiation_wavelength 0.71073
_diffrn_reflns_av_R_equivalents 0.0343
_diffrn_reflns_av_unetI/netI 0.0334
_diffrn_reflns_limit_h_max 10
_diffrn_reflns_limit_h_min -10
_diffrn_reflns_limit_k_max 12
_diffrn_reflns_limit_k_min -12
_diffrn_reflns_limit_l_max 30
_diffrn_reflns_limit_l_min -33
_diffrn_reflns_number 11670
_diffrn_reflns_theta_full 28.48
_diffrn_reflns_theta_max 28.48
_diffrn_reflns_theta_min 3.44
_diffrn_source 'Enraf Nonius FR590'
_exptl_absorpt_coefficient_mu 0.552
_exptl_absorpt_correction_T_max 0.7457
_exptl_absorpt_correction_T_min 0.6587
_exptl_absorpt_correction_type multi-scan
_exptl_absorpt_process_details
;
        [c.f. r.h. blessing, acta cryst. (1995), a51, 33-38]
;
_exptl_crystal_colour colourless
_exptl_crystal_density_diffrn 1.577
_exptl_crystal_density_method 'not measured'
_exptl_crystal_description block
_exptl_crystal_F_000 928
_exptl_crystal_size_max 0.25
_exptl_crystal_size_mid 0.2
_exptl_crystal_size_min 0.2
_refine_diff_density_max 0.302
_refine_diff_density_min -0.41
_refine_diff_density_rms 0.058
_refine_ls_extinction_method none
_refine_ls_goodness_of_fit_ref 1.056
_refine_ls_hydrogen_treatment constr
_refine_ls_matrix_type full
_refine_ls_number_parameters 121
_refine_ls_number_reflns 2388
_refine_ls_number_restraints 0
_refine_ls_restrained_S_all 1.056
_refine_ls_R_factor_all 0.045
_refine_ls_R_factor_gt 0.036
_refine_ls_shift/su_max 0.001
_refine_ls_shift/su_mean 0
_refine_ls_structure_factor_coef Fsqd
_refine_ls_weighting_details 'calc w=1/[\s^2^(Fo^2^)+(0.0304P)^2^+1.6166P] where P=(Fo^2^+2Fc^2^)/3'
_refine_ls_weighting_scheme calc
_refine_ls_wR_factor_gt 0.0857
_refine_ls_wR_factor_ref 0.0897
_reflns_number_gt 2007
_reflns_number_total 2388
_reflns_threshold_expression >2\s(I)
_cod_data_source_file 1860-5397-6-4-S2.cif
_cod_data_source_block 8
_cod_database_code 4029792

loop_
_symmetry_equiv_pos_as_xyz
'x, y, z'
'-x, -y+1/2, z+1/2'
'x+1/2, -y, -z+1/2'
'-x+1/2, y+1/2, -z'
'-x, -y, -z'
'x, y-1/2, -z-1/2'
'-x-1/2, y, z-1/2'
'x-1/2, -y-1/2, z'

loop_
_atom_site_label
_atom_site_type_symbol
_atom_site_fract_x
_atom_site_fract_y
_atom_site_fract_z
_atom_site_U_iso_or_equiv
_atom_site_adp_type
_atom_site_occupancy
_atom_site_symmetry_multiplicity
_atom_site_calc_flag
_atom_site_refinement_flags
Cl1 Cl 0.61649(7) 0.61329(6) 0.807944(18) 0.03855(15) Uani 1 1 d .
C2 C 0.5884(2) 0.6171(2) 0.73897(7) 0.0257(4) Uani 1 1 d .
C3 C 0.6561(2) 0.5116(2) 0.70811(7) 0.0246(4) Uani 1 1 d .
H3 H 0.7163 0.4372 0.7243 0.029 Uiso 1 1 calc R
C4 C 0.6345(2) 0.51627(18) 0.65291(7) 0.0213(3) Uani 1 1 d .
H4 H 0.6785 0.4445 0.6309 0.026 Uiso 1 1 calc R
C5 C 0.5480(2) 0.62693(17) 0.63064(6) 0.0177(3) Uani 1 1 d .
C6 C 0.4812(2) 0.73216(19) 0.66127(7) 0.0225(4) Uani 1 1 d .
H6 H 0.4229 0.8074 0.645 0.027 Uiso 1 1 calc R
C7 C 0.5006(2) 0.7264(2) 0.71657(7) 0.0263(4) Uani 1 1 d .
H7 H 0.4538 0.797 0.7386 0.032 Uiso 1 1 calc R
N8 N 0.53082(17) 0.63114(14) 0.57234(5) 0.0178(3) Uani 1 1 d .
H8A H 0.4677 0.7063 0.5628 0.027 Uiso 1 1 calc R
H8B H 0.4784 0.5525 0.5609 0.027 Uiso 1 1 calc R
H8C H 0.6357 0.6373 0.5572 0.027 Uiso 1 1 calc R
P9 P 0.20068(5) 0.38283(4) 0.535528(16) 0.01615(12) Uani 1 1 d .
O10 O 0.14486(14) 0.36387(12) 0.47778(4) 0.0176(2) Uani 1 1 d .
O11 O 0.13044(17) 0.52270(16) 0.55844(6) 0.0346(4) Uani 1 1 d .
H11 H 0.0388 0.5428 0.5431 0.052 Uiso 1 1 calc R
O12 O 0.13484(18) 0.26301(17) 0.57110(5) 0.0367(4) Uani 1 1 d .
H12 H 0.0452 0.2304 0.5579 0.055 Uiso 1 1 calc R
O13 O 0.39042(14) 0.39068(12) 0.54213(5) 0.0195(3) Uani 1 1 d .

loop_
_atom_site_aniso_label
_atom_site_aniso_U_11
_atom_site_aniso_U_22
_atom_site_aniso_U_33
_atom_site_aniso_U_23
_atom_site_aniso_U_13
_atom_site_aniso_U_12
Cl1 0.0505(3) 0.0481(3) 0.0171(2) 0.00008(19) -0.00429(18) -0.0079(3)
C2 0.0290(9) 0.0306(10) 0.0174(8) 0.0002(7) -0.0009(6) -0.0073(8)
C3 0.0279(9) 0.0227(9) 0.0231(8) 0.0042(7) -0.0048(7) -0.0016(7)
C4 0.0242(8) 0.0184(8) 0.0213(8) 0.0001(6) -0.0005(6) -0.0001(7)
C5 0.0168(7) 0.0187(8) 0.0175(7) -0.0001(6) -0.0006(6) -0.0032(6)
C6 0.0219(8) 0.0215(9) 0.0240(8) -0.0025(7) -0.0019(6) 0.0032(7)
C7 0.0266(9) 0.0297(10) 0.0225(8) -0.0087(7) 0.0021(7) 0.0000(8)
N8 0.0189(6) 0.0173(7) 0.0171(6) 0.0006(5) -0.0012(5) -0.0001(5)
P9 0.01532(19) 0.0163(2) 0.0169(2) -0.00033(15) -0.00178(14) -0.00016(16)
O10 0.0183(5) 0.0175(6) 0.0171(5) -0.0007(4) -0.0018(4) 0.0012(5)
O11 0.0312(7) 0.0389(8) 0.0336(7) -0.0192(6) -0.0159(6) 0.0189(6)
O12 0.0369(8) 0.0469(9) 0.0262(6) 0.0140(6) -0.0123(6) -0.0254(7)
O13 0.0165(5) 0.0173(6) 0.0247(6) -0.0003(5) -0.0027(4) -0.0001(5)

loop_
_atom_type_symbol
_atom_type_description
_atom_type_scat_dispersion_real
_atom_type_scat_dispersion_imag
_atom_type_scat_source
C C 0.0033 0.0016 'International Tables Vol C Tables 4.2.6.8 and 6.1.1.4'
H H 0 0 'International Tables Vol C Tables 4.2.6.8 and 6.1.1.4'
N N 0.0061 0.0033 'International Tables Vol C Tables 4.2.6.8 and 6.1.1.4'
O O 0.0106 0.006 'International Tables Vol C Tables 4.2.6.8 and 6.1.1.4'
P P 0.1023 0.0942 'International Tables Vol C Tables 4.2.6.8 and 6.1.1.4'
Cl Cl 0.1484 0.1585 'International Tables Vol C Tables 4.2.6.8 and 6.1.1.4'

loop_
_geom_angle_atom_site_label_1
_geom_angle_atom_site_label_2
_geom_angle_atom_site_label_3
_geom_angle
_geom_angle_site_symmetry_3
C2 Cl1 O12 156.89(8) 3_566
C7 C2 C3 121.81(16) .
C7 C2 Cl1 118.88(14) .
C3 C2 Cl1 119.31(14) .
C2 C3 C4 118.90(17) .
C2 C3 H3 120.6 .
C4 C3 H3 120.6 .
C5 C4 C3 119.02(16) .
C5 C4 H4 120.5 .
C3 C4 H4 120.5 .
C6 C5 C4 122.11(15) .
C6 C5 N8 119.97(15) .
C4 C5 N8 117.91(14) .
C5 C6 C7 118.88(16) .
C5 C6 H6 120.6 .
C7 C6 H6 120.6 .
C2 C7 C6 119.28(16) .
C2 C7 H7 120.4 .
C6 C7 H7 120.4 .
C5 N8 H8A 109.5 .
C5 N8 H8B 109.5 .
H8A N8 H8B 109.5 .
C5 N8 H8C 109.5 .
H8A N8 H8C 109.5 .
H8B N8 H8C 109.5 .
O13 P9 O10 113.38(7) .
O13 P9 O12 107.83(7) .
O10 P9 O12 111.15(7) .
O13 P9 O11 105.45(7) .
O10 P9 O11 110.47(7) .
O12 P9 O11 108.28(9) .
P9 O11 H11 109.5 .
P9 O12 H12 109.5 .

loop_
_geom_bond_atom_site_label_1
_geom_bond_atom_site_label_2
_geom_bond_distance
_geom_bond_site_symmetry_2
Cl1 C2 1.7424(17) .
Cl1 O12 3.2596(16) 3_566
C2 C7 1.380(3) .
C2 C3 1.384(3) .
C3 C4 1.394(2) .
C3 H3 0.95 .
C4 C5 1.383(2) .
C4 H4 0.95 .
C5 C6 1.376(2) .
C5 N8 1.4672(19) .
C6 C7 1.395(2) .
C6 H6 0.95 .
C7 H7 0.95 .
N8 H8A 0.91 .
N8 H8B 0.91 .
N8 H8C 0.91 .
P9 O13 1.5034(12) .
P9 O10 1.5229(11) .
P9 O12 1.5485(14) .
P9 O11 1.5667(14) .
O11 H11 0.84 .
O12 H12 0.84 .

loop_
_geom_torsion_atom_site_label_1
_geom_torsion_atom_site_label_2
_geom_torsion_atom_site_label_3
_geom_torsion_atom_site_label_4
_geom_torsion
_geom_torsion_site_symmetry_1
O12 Cl1 C2 C7 -19.7(3) 3_566
O12 Cl1 C2 C3 159.62(14) 3_566
C7 C2 C3 C4 -0.1(3) .
Cl1 C2 C3 C4 -179.36(14) .
C2 C3 C4 C5 0.8(3) .
C3 C4 C5 C6 -0.6(3) .
C3 C4 C5 N8 178.45(15) .
C4 C5 C6 C7 -0.4(3) .
N8 C5 C6 C7 -179.40(15) .
C3 C2 C7 C6 -0.9(3) .
Cl1 C2 C7 C6 178.38(14) .
C5 C6 C7 C2 1.1(3) .
